data_2016065
loop_
_publ_author_name
'Rademeyer, M.'
'Lemmerer, A.'
'Billing, David G.'

_publ_section_title
;
 Bis(4-aminopyridinium) hexachloridostannate(IV) and
 bis(<i>p</i>-toluidinium) hexachloridostannate(IV)
;
_journal_coeditor_code SK3125
_journal_issue 7
_journal_name_full 'Acta Crystallographica Section C'
_journal_page_first m289
_journal_page_last m292
_journal_paper_doi 10.1107/S010827010702327X
_journal_volume 63
_journal_year 2007
_chemical_formula_iupac '(C5 H7 N2)2 [Sn Cl6]'
_chemical_formula_moiety '2(C5 H7 N2) +, Cl6 Sn 2-'
_chemical_formula_sum 'C10 H14 Cl6 N4 Sn'
_chemical_formula_weight 521.64
_chemical_name_systematic
;
Bis(4-aminopyridinium) hexachloridostannate(IV)
;
_space_group_IT_number 2
_symmetry_cell_setting triclinic
_symmetry_space_group_name_Hall '-P 1'
_symmetry_space_group_name_H-M 'P -1'
_atom_sites_solution_hydrogens geom
_atom_sites_solution_primary direct
_atom_sites_solution_secondary difmap
_audit_creation_method 'WinGX routine CIF_UPDATE'
_cell_angle_alpha 89.100(6)
_cell_angle_beta 87.002(6)
_cell_angle_gamma 65.225(5)
_cell_formula_units_Z 1
_cell_length_a 7.2248(6)
_cell_length_b 8.3273(7)
_cell_length_c 8.3403(8)
_cell_measurement_reflns_used 940
_cell_measurement_temperature 293(2)
_cell_measurement_theta_max 28.351
_cell_measurement_theta_min 3.627
_cell_volume 454.96(7)
_computing_cell_refinement 'SAINT-Plus (Bruker, 1999)'
_computing_data_collection 'SMART-NT (Bruker, 1998)'
_computing_data_reduction SAINT-Plus
_computing_molecular_graphics
;
Ortep-3 for Windows (Farrugia, 1997) and DIAMOND (Brandenburg,
1999)
;
_computing_publication_material
;
WinGX (Farrugia, 1999) and PLATON (Spek, 2003)
;
_computing_structure_refinement 'SHELXL97 (Sheldrick, 1997)'
_computing_structure_solution 'SHELXS97 (Sheldrick, 1997)'
_diffrn_ambient_temperature 293(2)
_diffrn_measured_fraction_theta_full 0.999
_diffrn_measured_fraction_theta_max 0.999
_diffrn_measurement_device_type 'Bruker SMART 1K CCD area-detector'
_diffrn_measurement_method '\w scans'
_diffrn_radiation_monochromator graphite
_diffrn_radiation_source 'fine-focus sealed tube'
_diffrn_radiation_type MoK\a
_diffrn_radiation_wavelength 0.71073
_diffrn_reflns_av_R_equivalents 0.0735
_diffrn_reflns_limit_h_max 9
_diffrn_reflns_limit_h_min -9
_diffrn_reflns_limit_k_max 10
_diffrn_reflns_limit_k_min -10
_diffrn_reflns_limit_l_max 8
_diffrn_reflns_limit_l_min -11
_diffrn_reflns_number 6423
_diffrn_reflns_theta_full 28
_diffrn_reflns_theta_max 28
_diffrn_reflns_theta_min 2.45
_diffrn_standards_number 0
_exptl_absorpt_coefficient_mu 2.282
_exptl_absorpt_correction_T_max 0.6895
_exptl_absorpt_correction_T_min 0.5183
_exptl_absorpt_correction_type integration
_exptl_absorpt_process_details '(XPREP; Bruker, 1999)'
_exptl_crystal_colour colourless
_exptl_crystal_density_diffrn 1.904
_exptl_crystal_density_method 'not measured'
_exptl_crystal_description block
_exptl_crystal_F_000 254
_exptl_crystal_size_max 0.34
_exptl_crystal_size_mid 0.26
_exptl_crystal_size_min 0.18
_refine_diff_density_max 0.407
_refine_diff_density_min -0.620
_refine_ls_extinction_coef 0.037(2)
_refine_ls_extinction_expression Fc^*^=kFc[1+0.001xFc^2^\l^3^/sin(2\q)]^-1/4^
_refine_ls_extinction_method SHELXL97
_refine_ls_goodness_of_fit_ref 1.085
_refine_ls_hydrogen_treatment constr
_refine_ls_matrix_type full
_refine_ls_number_parameters 98
_refine_ls_number_reflns 2197
_refine_ls_number_restraints 0
_refine_ls_restrained_S_all 1.085
_refine_ls_R_factor_all 0.0213
_refine_ls_R_factor_gt 0.0202
_refine_ls_shift/su_max 0.001
_refine_ls_shift/su_mean 0.000
_refine_ls_structure_factor_coef Fsqd
_refine_ls_weighting_details 'calc w=1/[\s^2^(Fo^2^)+0.0957P] where P=(Fo^2^+2Fc^2^)/3'
_refine_ls_weighting_scheme calc
_refine_ls_wR_factor_gt 0.0508
_refine_ls_wR_factor_ref 0.0514
_reflns_number_gt 2109
_reflns_number_total 2197
_reflns_threshold_expression >2sigma(I)
_cod_data_source_file sk3125.cif
_cod_data_source_block I
_cod_database_code 2016065
_cod_database_fobs_code 2016065

loop_
_symmetry_equiv_pos_as_xyz
'x, y, z'
'-x, -y, -z'

loop_
_atom_site_type_symbol
_atom_site_label
_atom_site_fract_x
_atom_site_fract_y
_atom_site_fract_z
_atom_site_U_iso_or_equiv
_atom_site_adp_type
_atom_site_calc_flag
_atom_site_refinement_flags
_atom_site_occupancy
C C1 0.6760(3) 0.5754(3) 0.5511(3) 0.0361(4) Uani d . 1
C C2 0.7971(3) 0.4945(3) 0.4113(3) 0.0471(6) Uani d . 1
H H2 0.9018 0.3815 0.4163 0.057 Uiso calc R 1
C C3 0.7597(4) 0.5822(5) 0.2709(3) 0.0616(8) Uani d . 1
H H3 0.841 0.5298 0.1795 0.074 Uiso calc R 1
C C4 0.5183(3) 0.7451(3) 0.5347(3) 0.0440(5) Uani d . 1
H H4 0.4357 0.8032 0.6237 0.053 Uiso calc R 1
C C5 0.4866(4) 0.8241(4) 0.3894(4) 0.0577(7) Uani d . 1
H H5 0.3799 0.9352 0.379 0.069 Uiso calc R 1
N N1 0.6060(4) 0.7449(4) 0.2612(3) 0.0664(7) Uani d . 1
H H1 0.5847 0.7984 0.1705 0.08 Uiso calc R 1
N N2 0.7062(3) 0.4962(3) 0.6925(3) 0.0498(5) Uani d . 1
H H2A 0.629 0.5487 0.775 0.06 Uiso calc R 1
H H2B 0.8029 0.3924 0.7019 0.06 Uiso calc R 1
Cl Cl1 0.69151(7) 1.27333(7) 0.02804(6) 0.04090(13) Uani d . 1
Cl Cl2 0.95519(7) 0.93208(7) 0.28048(6) 0.03919(12) Uani d . 1
Cl Cl3 0.79724(8) 0.84587(8) -0.08407(7) 0.04406(13) Uani d . 1
Sn Sn1 1 1 0 0.02716(8) Uani d S 1

loop_
_atom_site_aniso_label
_atom_site_aniso_U_11
_atom_site_aniso_U_22
_atom_site_aniso_U_33
_atom_site_aniso_U_12
_atom_site_aniso_U_13
_atom_site_aniso_U_23
C1 0.0342(8) 0.0370(10) 0.0387(11) -0.0166(8) -0.0022(7) 0.0013(8)
C2 0.0427(10) 0.0536(14) 0.0467(13) -0.0226(10) 0.0080(8) -0.0132(11)
C3 0.0779(17) 0.092(2) 0.0384(14) -0.0599(18) 0.0114(11) -0.0128(14)
C4 0.0425(10) 0.0383(11) 0.0475(13) -0.0135(9) -0.0017(9) 0.0018(9)
C5 0.0664(14) 0.0520(15) 0.0638(18) -0.0319(12) -0.0255(13) 0.0185(13)
N1 0.0992(18) 0.090(2) 0.0417(13) -0.0685(17) -0.0261(12) 0.0235(12)
N2 0.0515(10) 0.0463(11) 0.0424(11) -0.0118(9) -0.0016(8) 0.0112(9)
Cl1 0.0359(2) 0.0360(3) 0.0353(3) 0.00001(19) -0.00007(17) 0.0004(2)
Cl2 0.0397(2) 0.0427(3) 0.0273(2) -0.0102(2) 0.00196(16) 0.00599(19)
Cl3 0.0497(3) 0.0512(3) 0.0408(3) -0.0302(2) -0.0055(2) 0.0028(2)
Sn1 0.02590(9) 0.02714(11) 0.02442(11) -0.00732(7) -0.00045(6) 0.00217(7)

loop_
_atom_type_symbol
_atom_type_description
_atom_type_scat_dispersion_real
_atom_type_scat_dispersion_imag
_atom_type_scat_source
C C 0.0033 0.0016 'International Tables Vol C Tables 4.2.6.8 and 6.1.1.4'
H H 0 0 'International Tables Vol C Tables 4.2.6.8 and 6.1.1.4'
N N 0.0061 0.0033 'International Tables Vol C Tables 4.2.6.8 and 6.1.1.4'
Cl Cl 0.1484 0.1585 'International Tables Vol C Tables 4.2.6.8 and 6.1.1.4'
Sn Sn -0.6537 1.4246 'International Tables Vol C Tables 4.2.6.8 and 6.1.1.4'

loop_
_geom_angle_atom_site_label_1
_geom_angle_atom_site_label_2
_geom_angle_atom_site_label_3
_geom_angle_site_symmetry_1
_geom_angle_site_symmetry_3
_geom_angle
N2 C1 C4 . . 120.4(2)
N2 C1 C2 . . 122.3(2)
C4 C1 C2 . . 117.3(2)
C3 C2 C1 . . 119.6(2)
C3 C2 H2 . . 120.2
C1 C2 H2 . . 120.2
C2 C3 N1 . . 120.9(3)
C2 C3 H3 . . 119.6
N1 C3 H3 . . 119.6
C5 C4 C1 . . 120.1(2)
C5 C4 H4 . . 120
C1 C4 H4 . . 120
N1 C5 C4 . . 120.9(3)
N1 C5 H5 . . 119.6
C4 C5 H5 . . 119.6
C5 N1 C3 . . 121.3(2)
C5 N1 H1 . . 119.4
C3 N1 H1 . . 119.4
C1 N2 H2A . . 120
C1 N2 H2B . . 120
H2A N2 H2B . . 120
Cl1 Sn1 Cl1 2_775 . 180
Cl1 Sn1 Cl2 2_775 2_775 89.946(19)
Cl1 Sn1 Cl2 . 2_775 90.054(19)
Cl1 Sn1 Cl2 2_775 . 90.054(19)
Cl1 Sn1 Cl2 . . 89.946(19)
Cl2 Sn1 Cl2 2_775 . 180.0000(10)
Cl1 Sn1 Cl3 2_775 2_775 89.86(2)
Cl1 Sn1 Cl3 . 2_775 90.14(2)
Cl2 Sn1 Cl3 2_775 2_775 91.220(19)
Cl2 Sn1 Cl3 . 2_775 88.780(19)
Cl1 Sn1 Cl3 2_775 . 90.14(2)
Cl1 Sn1 Cl3 . . 89.86(2)
Cl2 Sn1 Cl3 2_775 . 88.780(19)
Cl2 Sn1 Cl3 . . 91.220(19)
Cl3 Sn1 Cl3 2_775 . 180

loop_
_geom_bond_atom_site_label_1
_geom_bond_atom_site_label_2
_geom_bond_site_symmetry_2
_geom_bond_distance
_geom_bond_publ_flag
C1 N2 . 1.325(3) ?
C1 C4 . 1.405(3) ?
C1 C2 . 1.415(3) ?
C2 C3 . 1.348(4) ?
C2 H2 . 0.93 ?
C3 N1 . 1.349(4) ?
C3 H3 . 0.93 ?
C4 C5 . 1.353(4) ?
C4 H4 . 0.93 ?
C5 N1 . 1.331(4) ?
C5 H5 . 0.93 ?
N1 H1 . 0.86 ?
N2 H2A . 0.86 ?
N2 H2B . 0.86 ?
Cl1 Sn1 . 2.4317(5) y
Cl2 Sn1 . 2.4351(5) y
Cl3 Sn1 . 2.4487(5) y
Sn1 Cl1 2_775 2.4317(5) y
Sn1 Cl2 2_775 2.4351(6) y
Sn1 Cl3 2_775 2.4487(5) y

loop_
_geom_hbond_atom_site_label_D
_geom_hbond_atom_site_label_H
_geom_hbond_atom_site_label_A
_geom_hbond_site_symmetry_A
_geom_hbond_distance_DH
_geom_hbond_distance_HA
_geom_hbond_distance_DA
_geom_hbond_angle_DHA
N1 H1 Cl3 . 0.86 2.68 3.375(3) 139
N1 H1 Cl1 2_675 0.86 2.91 3.3602(19) 115
N2 H2A Cl1 2_676 0.86 2.66 3.491(2) 164
N2 H2B Cl2 2_766 0.86 2.54 3.388(2) 171

loop_
_geom_torsion_atom_site_label_1
_geom_torsion_atom_site_label_2
_geom_torsion_atom_site_label_3
_geom_torsion_atom_site_label_4
_geom_torsion
N2 C1 C2 C3 -179.6(2)
C4 C1 C2 C3 1.0(3)
C1 C2 C3 N1 -1.2(3)
N2 C1 C4 C5 -179.1(2)
C2 C1 C4 C5 0.4(3)
C1 C4 C5 N1 -1.5(4)
C4 C5 N1 C3 1.3(4)
C2 C3 N1 C5 0.0(4)
